data_2236666
loop_
_publ_author_name
'Arderne, Charmaine'
'Holzapfel, Cedric W.'

_publ_section_title
;
 (Acetato-\k^2^<i>O</i>,<i>O</i>')[2'-(di-<i>tert</i>-butylphosphanyl)-1,1'-biphenyl-\k^2^<i>P</i>,<i>C</i>^2^]palladium(II)
;
_journal_coeditor_code TK5150
_journal_issue 10
_journal_name_full 'Acta Crystallographica Section E'
_journal_page_first m1308
_journal_paper_doi 10.1107/S1600536812040068
_journal_volume 68
_journal_year 2012
_chemical_formula_iupac '[Pd (C2 H3 O2) (C20 H26 P)]'
_chemical_formula_moiety 'C22 H29 O2 P Pd'
_chemical_formula_sum 'C22 H29 O2 P Pd'
_chemical_formula_weight 462.82
_chemical_name_systematic
;
(Acetato-\k^2^<i>O</i>,<i>O</i>')[2'-(di-<i>tert</i>-butylphosphanyl)-1,1'-
biphenyl-\k^2^<i>P</i>,<i>C</i>^2^]palladium(II)
;
_space_group_IT_number 19
_symmetry_cell_setting orthorhombic
_symmetry_space_group_name_Hall 'P 2ac 2ab'
_symmetry_space_group_name_H-M 'P 21 21 21'
_atom_sites_solution_hydrogens geom
_atom_sites_solution_primary direct
_atom_sites_solution_secondary difmap
_audit_creation_method SHELXL97
_cell_angle_alpha 90
_cell_angle_beta 90
_cell_angle_gamma 90
_cell_formula_units_Z 4
_cell_length_a 9.800(3)
_cell_length_b 14.2392(4)
_cell_length_c 14.7772(5)
_cell_measurement_reflns_used 9242
_cell_measurement_temperature 100(2)
_cell_measurement_theta_max 28.43
_cell_measurement_theta_min 2.49
_cell_volume 2062.1(6)
_computing_cell_refinement 'SAINT (Bruker, 2010)'
_computing_data_collection 'APEX2 (Bruker, 2010)'
_computing_data_reduction 'SAINT (Bruker, 2010)'
_computing_molecular_graphics 'OLEX2 (Dolomanov <i>et al.</i>, 2009)'
_computing_publication_material
;
PLATON (Spek, 2009) and publCIF (Westrip, 2010)
;
_computing_structure_refinement 'SHELXL97 (Sheldrick, 2008)'
_computing_structure_solution 'SHELXS97 (Sheldrick, 2008)'
_diffrn_ambient_temperature 100(2)
_diffrn_measured_fraction_theta_full 0.999
_diffrn_measured_fraction_theta_max 0.999
_diffrn_measurement_device_type 'Bruker APEXII CCD'
_diffrn_measurement_method '\f and\w'
_diffrn_radiation_monochromator graphite
_diffrn_radiation_source 'fine-focus sealed tube'
_diffrn_radiation_type MoK\a
_diffrn_radiation_wavelength 0.71073
_diffrn_reflns_av_R_equivalents 0.0181
_diffrn_reflns_av_sigmaI/netI 0.0170
_diffrn_reflns_limit_h_max 12
_diffrn_reflns_limit_h_min -13
_diffrn_reflns_limit_k_max 17
_diffrn_reflns_limit_k_min -19
_diffrn_reflns_limit_l_max 18
_diffrn_reflns_limit_l_min -19
_diffrn_reflns_number 24048
_diffrn_reflns_theta_full 28.43
_diffrn_reflns_theta_max 28.43
_diffrn_reflns_theta_min 1.99
_exptl_absorpt_coefficient_mu 0.991
_exptl_absorpt_correction_T_max 0.8738
_exptl_absorpt_correction_T_min 0.7898
_exptl_absorpt_correction_type multi-scan
_exptl_absorpt_process_details '(AXSCALE; Bruker, 2010)'
_exptl_crystal_colour yellow
_exptl_crystal_density_diffrn 1.491
_exptl_crystal_density_method 'not measured'
_exptl_crystal_description block
_exptl_crystal_F_000 952
_exptl_crystal_size_max 0.25
_exptl_crystal_size_mid 0.19
_exptl_crystal_size_min 0.14
_refine_diff_density_max 0.273
_refine_diff_density_min -0.186
_refine_ls_abs_structure_details nd
_refine_ls_extinction_method none
_refine_ls_goodness_of_fit_ref 1.060
_refine_ls_hydrogen_treatment constr
_refine_ls_matrix_type full
_refine_ls_number_parameters 243
_refine_ls_number_reflns 5179
_refine_ls_number_restraints 0
_refine_ls_restrained_S_all 1.060
_refine_ls_R_factor_all 0.0144
_refine_ls_R_factor_gt 0.0139
_refine_ls_shift/su_max 0.002
_refine_ls_shift/su_mean 0.000
_refine_ls_structure_factor_coef Fsqd
_refine_ls_weighting_details 'calc w = 1/[\s^2^(Fo^2^)+(0.0177P)^2^+0.2811P] where P=(Fo^2^+2Fc^2^)/3'
_refine_ls_weighting_scheme calc
_refine_ls_wR_factor_gt 0.0339
_refine_ls_wR_factor_ref 0.0342
_reflns_number_gt 5077
_reflns_number_total 5179
_reflns_threshold_expression I>2\s(I)
_cod_data_source_file tk5150.cif
_cod_data_source_block I
_cod_database_code 2236666
_cod_database_fobs_code 2236666

loop_
_symmetry_equiv_pos_as_xyz
'x, y, z'
'-x+1/2, -y, z+1/2'
'x+1/2, -y+1/2, -z'
'-x, y+1/2, -z+1/2'

loop_
_atom_site_type_symbol
_atom_site_label
_atom_site_fract_x
_atom_site_fract_y
_atom_site_fract_z
_atom_site_U_iso_or_equiv
_atom_site_adp_type
_atom_site_calc_flag
_atom_site_refinement_flags
_atom_site_occupancy
_atom_site_symmetry_multiplicity
C C1 0.01684(16) 0.64306(10) 0.01415(9) 0.0200(3) Uani d . 1 1
C C2 -0.03332(19) 0.70910(12) -0.05813(11) 0.0296(4) Uani d . 1 1
H H2A 0.0353 0.7580 -0.0688 0.044 Uiso calc R 1 1
H H2B -0.1189 0.7383 -0.0384 0.044 Uiso calc R 1 1
H H2C -0.0490 0.6740 -0.1142 0.044 Uiso calc R 1 1
C C3 -0.12994(14) 0.36953(10) 0.17962(10) 0.0179(3) Uani d . 1 1
C C4 -0.12773(16) 0.35830(11) 0.07523(10) 0.0234(3) Uani d . 1 1
H H4A -0.0721 0.3036 0.0590 0.035 Uiso calc R 1 1
H H4B -0.0886 0.4148 0.0477 0.035 Uiso calc R 1 1
H H4C -0.2211 0.3493 0.0530 0.035 Uiso calc R 1 1
C C5 -0.22808(14) 0.45126(10) 0.20099(10) 0.0207(3) Uani d . 1 1
H H5A -0.1956 0.5085 0.1712 0.031 Uiso calc R 1 1
H H5B -0.2314 0.4613 0.2666 0.031 Uiso calc R 1 1
H H5C -0.3196 0.4358 0.1788 0.031 Uiso calc R 1 1
C C6 -0.18496(16) 0.27675(11) 0.21887(11) 0.0238(3) Uani d . 1 1
H H6A -0.1824 0.2795 0.2851 0.036 Uiso calc R 1 1
H H6B -0.1283 0.2245 0.1978 0.036 Uiso calc R 1 1
H H6C -0.2792 0.2673 0.1987 0.036 Uiso calc R 1 1
C C7 0.16700(15) 0.30436(10) 0.21904(10) 0.0190(3) Uani d . 1 1
C C8 0.15467(17) 0.24809(11) 0.13080(13) 0.0300(4) Uani d . 1 1
H H8A 0.1589 0.2911 0.0791 0.045 Uiso calc R 1 1
H H8B 0.0675 0.2144 0.1301 0.045 Uiso calc R 1 1
H H8C 0.2298 0.2029 0.1269 0.045 Uiso calc R 1 1
C C9 0.13811(18) 0.24130(12) 0.30108(13) 0.0299(4) Uani d . 1 1
H H9A 0.0436 0.2190 0.2985 0.045 Uiso calc R 1 1
H H9B 0.1520 0.2772 0.3569 0.045 Uiso calc R 1 1
H H9C 0.2003 0.1874 0.3002 0.045 Uiso calc R 1 1
C C10 0.31527(15) 0.33883(11) 0.22510(12) 0.0238(3) Uani d . 1 1
H H10A 0.3281 0.3739 0.2815 0.036 Uiso calc R 1 1
H H10B 0.3352 0.3798 0.1735 0.036 Uiso calc R 1 1
H H10C 0.3771 0.2848 0.2241 0.036 Uiso calc R 1 1
C C11 0.03089(14) 0.44692(9) 0.33655(8) 0.0154(3) Uani d . 1 1
C C12 -0.07717(15) 0.41959(11) 0.39277(10) 0.0209(3) Uani d . 1 1
H H12 -0.1366 0.3708 0.3735 0.025 Uiso calc R 1 1
C C13 -0.09954(16) 0.46231(12) 0.47641(9) 0.0246(3) Uani d . 1 1
H H13 -0.1752 0.4443 0.5127 0.029 Uiso calc R 1 1
C C14 -0.01070(15) 0.53113(13) 0.50607(9) 0.0243(3) Uani d . 1 1
H H14 -0.0268 0.5620 0.5620 0.029 Uiso calc R 1 1
C C15 0.10184(17) 0.55503(10) 0.45413(9) 0.0201(3) Uani d . 1 1
H H15 0.1646 0.6003 0.4765 0.024 Uiso calc R 1 1
C C16 0.12513(13) 0.51377(9) 0.36921(9) 0.0163(3) Uani d . 1 1
C C17 0.24987(13) 0.54179(10) 0.31892(9) 0.0157(2) Uani d . 1 1
C C18 0.25148(14) 0.55169(9) 0.22435(9) 0.0147(3) Uani d . 1 1
C C19 0.37097(15) 0.58258(10) 0.18224(10) 0.0190(3) Uani d . 1 1
H H19 0.3711 0.5933 0.1188 0.023 Uiso calc R 1 1
C C20 0.48925(15) 0.59791(11) 0.23147(11) 0.0221(3) Uani d . 1 1
H H20 0.5700 0.6179 0.2016 0.026 Uiso calc R 1 1
C C21 0.48961(15) 0.58397(11) 0.32458(11) 0.0237(3) Uani d . 1 1
H H21 0.5710 0.5926 0.3585 0.028 Uiso calc R 1 1
C C22 0.36993(14) 0.55730(9) 0.36744(10) 0.0204(3) Uani d . 1 1
H H22 0.3696 0.5494 0.4313 0.024 Uiso calc R 1 1
O O1 -0.05113(11) 0.56989(7) 0.03223(7) 0.0211(2) Uani d . 1 1
O O2 0.12585(11) 0.66066(7) 0.05752(7) 0.0209(2) Uani d . 1 1
P P1 0.04521(4) 0.40789(2) 0.21866(2) 0.01354(7) Uani d . 1 1
Pd Pd1 0.097889(10) 0.536270(7) 0.139786(6) 0.01311(3) Uani d . 1 1

loop_
_atom_site_aniso_label
_atom_site_aniso_U_11
_atom_site_aniso_U_22
_atom_site_aniso_U_33
_atom_site_aniso_U_12
_atom_site_aniso_U_13
_atom_site_aniso_U_23
C1 0.0253(8) 0.0188(7) 0.0158(6) 0.0050(6) 0.0024(6) 0.0028(5)
C2 0.0350(9) 0.0291(9) 0.0248(8) 0.0055(7) -0.0017(7) 0.0105(7)
C3 0.0173(7) 0.0148(7) 0.0215(7) -0.0024(5) -0.0021(5) -0.0004(5)
C4 0.0266(9) 0.0214(7) 0.0223(7) -0.0019(6) -0.0036(6) -0.0044(6)
C5 0.0159(6) 0.0219(8) 0.0245(7) 0.0010(6) -0.0035(5) -0.0011(6)
C6 0.0204(7) 0.0191(7) 0.0318(8) -0.0050(6) 0.0008(6) 0.0012(6)
C7 0.0188(7) 0.0129(7) 0.0253(7) 0.0026(5) 0.0034(6) 0.0028(5)
C8 0.0268(8) 0.0208(8) 0.0424(10) 0.0046(6) 0.0002(8) -0.0107(7)
C9 0.0258(8) 0.0221(8) 0.0419(9) 0.0061(6) 0.0066(7) 0.0153(7)
C10 0.0191(7) 0.0154(7) 0.0367(9) 0.0035(6) 0.0024(6) 0.0026(6)
C11 0.0154(6) 0.0157(7) 0.0151(6) 0.0031(5) -0.0001(5) 0.0028(5)
C12 0.0190(8) 0.0245(7) 0.0191(6) -0.0029(6) 0.0006(5) 0.0041(5)
C13 0.0202(6) 0.0363(8) 0.0173(6) 0.0004(9) 0.0039(6) 0.0052(6)
C14 0.0253(7) 0.0332(8) 0.0144(6) 0.0058(7) 0.0015(5) 0.0004(7)
C15 0.0206(6) 0.0227(7) 0.0171(6) 0.0017(6) -0.0037(6) -0.0005(5)
C16 0.0164(6) 0.0163(6) 0.0162(6) 0.0032(5) -0.0019(5) 0.0043(5)
C17 0.0168(6) 0.0104(6) 0.0199(6) 0.0012(5) 0.0009(5) 0.0015(5)
C18 0.0165(6) 0.0093(6) 0.0183(6) 0.0014(5) -0.0005(5) 0.0000(5)
C19 0.0211(8) 0.0124(6) 0.0235(7) 0.0004(5) 0.0041(6) 0.0006(5)
C20 0.0152(7) 0.0178(7) 0.0331(8) -0.0019(6) 0.0036(6) 0.0009(6)
C21 0.0160(7) 0.0213(8) 0.0338(8) -0.0006(6) -0.0039(6) -0.0008(6)
C22 0.0211(7) 0.0181(7) 0.0220(6) 0.0005(5) -0.0030(6) -0.0008(5)
O1 0.0249(5) 0.0200(5) 0.0185(5) 0.0001(4) -0.0028(4) 0.0025(4)
O2 0.0241(6) 0.0174(5) 0.0211(5) -0.0008(4) 0.0010(4) 0.0054(4)
P1 0.01417(16) 0.01141(16) 0.01505(15) 0.00016(13) 0.00127(13) 0.00109(12)
Pd1 0.01529(5) 0.01095(4) 0.01310(4) 0.00049(4) 0.00091(4) 0.00145(4)

loop_
_atom_type_symbol
_atom_type_description
_atom_type_scat_dispersion_real
_atom_type_scat_dispersion_imag
_atom_type_scat_source
C C 0.0033 0.0016 'International Tables Vol C Tables 4.2.6.8 and 6.1.1.4'
H H 0.0000 0.0000 'International Tables Vol C Tables 4.2.6.8 and 6.1.1.4'
O O 0.0106 0.0060 'International Tables Vol C Tables 4.2.6.8 and 6.1.1.4'
P P 0.1023 0.0942 'International Tables Vol C Tables 4.2.6.8 and 6.1.1.4'
Pd Pd -0.9988 1.0072 'International Tables Vol C Tables 4.2.6.8 and 6.1.1.4'

loop_
_geom_angle_atom_site_label_1
_geom_angle_atom_site_label_2
_geom_angle_atom_site_label_3
_geom_angle
_geom_angle_publ_flag
O1 C1 O2 119.91(13) ?
O1 C1 C2 119.48(14) ?
O2 C1 C2 120.60(14) ?
O1 C1 Pd1 60.99(8) ?
O2 C1 Pd1 58.94(7) ?
C2 C1 Pd1 177.93(11) ?
C1 C2 H2A 109.5 ?
C1 C2 H2B 109.5 ?
H2A C2 H2B 109.5 ?
C1 C2 H2C 109.5 ?
H2A C2 H2C 109.5 ?
H2B C2 H2C 109.5 ?
C6 C3 C5 110.60(12) ?
C6 C3 C4 106.92(12) ?
C5 C3 C4 106.87(12) ?
C6 C3 P1 116.78(10) ?
C5 C3 P1 106.59(10) ?
C4 C3 P1 108.69(10) ?
C3 C4 H4A 109.5 ?
C3 C4 H4B 109.5 ?
H4A C4 H4B 109.5 ?
C3 C4 H4C 109.5 ?
H4A C4 H4C 109.5 ?
H4B C4 H4C 109.5 ?
C3 C5 H5A 109.5 ?
C3 C5 H5B 109.5 ?
H5A C5 H5B 109.5 ?
C3 C5 H5C 109.5 ?
H5A C5 H5C 109.5 ?
H5B C5 H5C 109.5 ?
C3 C6 H6A 109.5 ?
C3 C6 H6B 109.5 ?
H6A C6 H6B 109.5 ?
C3 C6 H6C 109.5 ?
H6A C6 H6C 109.5 ?
H6B C6 H6C 109.5 ?
C9 C7 C8 110.54(13) ?
C9 C7 C10 108.38(13) ?
C8 C7 C10 106.90(13) ?
C9 C7 P1 109.94(10) ?
C8 C7 P1 110.71(11) ?
C10 C7 P1 110.30(10) ?
C7 C8 H8A 109.5 ?
C7 C8 H8B 109.5 ?
H8A C8 H8B 109.5 ?
C7 C8 H8C 109.5 ?
H8A C8 H8C 109.5 ?
H8B C8 H8C 109.5 ?
C7 C9 H9A 109.5 ?
C7 C9 H9B 109.5 ?
H9A C9 H9B 109.5 ?
C7 C9 H9C 109.5 ?
H9A C9 H9C 109.5 ?
H9B C9 H9C 109.5 ?
C7 C10 H10A 109.5 ?
C7 C10 H10B 109.5 ?
H10A C10 H10B 109.5 ?
C7 C10 H10C 109.5 ?
H10A C10 H10C 109.5 ?
H10B C10 H10C 109.5 ?
C12 C11 C16 118.63(13) ?
C12 C11 P1 122.48(11) ?
C16 C11 P1 118.63(10) ?
C13 C12 C11 121.54(14) ?
C13 C12 H12 119.2 ?
C11 C12 H12 119.2 ?
C14 C13 C12 119.42(14) ?
C14 C13 H13 120.3 ?
C12 C13 H13 120.3 ?
C13 C14 C15 119.98(14) ?
C13 C14 H14 120.0 ?
C15 C14 H14 120.0 ?
C14 C15 C16 121.43(14) ?
C14 C15 H15 119.3 ?
C16 C15 H15 119.3 ?
C15 C16 C11 118.78(12) ?
C15 C16 C17 117.94(12) ?
C11 C16 C17 123.28(12) ?
C22 C17 C18 119.07(13) ?
C22 C17 C16 118.65(12) ?
C18 C17 C16 122.27(12) ?
C19 C18 C17 118.95(13) ?
C19 C18 Pd1 113.16(10) ?
C17 C18 Pd1 127.72(10) ?
C20 C19 C18 121.12(14) ?
C20 C19 H19 119.4 ?
C18 C19 H19 119.4 ?
C19 C20 C21 119.95(14) ?
C19 C20 H20 120.0 ?
C21 C20 H20 120.0 ?
C22 C21 C20 119.28(14) ?
C22 C21 H21 120.4 ?
C20 C21 H21 120.4 ?
C21 C22 C17 121.48(14) ?
C21 C22 H22 119.3 ?
C17 C22 H22 119.3 ?
C1 O1 Pd1 88.98(9) ?
C1 O2 Pd1 90.88(9) ?
C11 P1 C3 107.92(7) ?
C11 P1 C7 106.31(6) ?
C3 P1 C7 110.33(7) ?
C11 P1 Pd1 105.42(5) ?
C3 P1 Pd1 106.72(5) ?
C7 P1 Pd1 119.56(5) ?
P1 Pd1 O1 113.61(3) yes
P1 Pd1 O2 173.58(3) yes
P1 Pd1 C18 86.37(4) yes
O1 Pd1 O2 60.19(4) yes
O1 Pd1 C18 159.59(5) yes
O2 Pd1 C18 99.69(5) yes
C18 Pd1 C1 129.74(5) ?
O2 Pd1 C1 30.17(5) ?
O1 Pd1 C1 30.03(4) ?
P1 Pd1 C1 143.59(4) ?

loop_
_geom_bond_atom_site_label_1
_geom_bond_atom_site_label_2
_geom_bond_distance
_geom_bond_publ_flag
C1 O1 1.2651(18) ?
C1 O2 1.2707(19) ?
C1 C2 1.506(2) ?
C2 H2A 0.9800 ?
C2 H2B 0.9800 ?
C2 H2C 0.9800 ?
C3 C6 1.540(2) ?
C3 C5 1.542(2) ?
C3 C4 1.551(2) ?
C3 P1 1.8915(16) ?
C4 H4A 0.9800 ?
C4 H4B 0.9800 ?
C4 H4C 0.9800 ?
C5 H5A 0.9800 ?
C5 H5B 0.9800 ?
C5 H5C 0.9800 ?
C6 H6A 0.9800 ?
C6 H6B 0.9800 ?
C6 H6C 0.9800 ?
C7 C9 1.535(2) ?
C7 C8 1.535(2) ?
C7 C10 1.536(2) ?
C7 P1 1.8968(15) ?
C8 H8A 0.9800 ?
C8 H8B 0.9800 ?
C8 H8C 0.9800 ?
C9 H9A 0.9800 ?
C9 H9B 0.9800 ?
C9 H9C 0.9800 ?
C10 H10A 0.9800 ?
C10 H10B 0.9800 ?
C10 H10C 0.9800 ?
C11 C12 1.401(2) ?
C11 C16 1.4114(19) ?
C11 P1 1.8339(14) ?
C12 C13 1.395(2) ?
C12 H12 0.9500 ?
C13 C14 1.382(2) ?
C13 H13 0.9500 ?
C14 C15 1.386(2) ?
C14 H14 0.9500 ?
C15 C16 1.4043(19) ?
C15 H15 0.9500 ?
C16 C17 1.4852(19) ?
C17 C22 1.3954(19) ?
C17 C18 1.4046(18) ?
C18 C19 1.397(2) ?
C19 C20 1.386(2) ?
C19 H19 0.9500 ?
C20 C21 1.390(2) ?
C20 H20 0.9500 ?
C21 C22 1.386(2) ?
C21 H21 0.9500 ?
C22 H22 0.9500 ?
Pd1 P1 2.2285(7) y
Pd1 O1 2.2109(12) y
Pd1 O2 2.1657(11) y
Pd1 C1 2.5278(15) ?
Pd1 C18 1.9686(15) y

loop_
_geom_hbond_atom_site_label_D
_geom_hbond_atom_site_label_H
_geom_hbond_atom_site_label_A
_geom_hbond_distance_DH
_geom_hbond_distance_HA
_geom_hbond_distance_DA
_geom_hbond_angle_DHA
C4 H4B O1 0.98 2.25 3.169(2) 156

loop_
_geom_torsion_atom_site_label_1
_geom_torsion_atom_site_label_2
_geom_torsion_atom_site_label_3
_geom_torsion_atom_site_label_4
_geom_torsion
C16 C11 C12 C13 5.3(2)
P1 C11 C12 C13 -168.67(11)
C11 C12 C13 C14 -2.1(2)
C12 C13 C14 C15 -2.0(2)
C13 C14 C15 C16 2.9(2)
C14 C15 C16 C11 0.3(2)
C14 C15 C16 C17 -178.63(13)
C12 C11 C16 C15 -4.31(19)
P1 C11 C16 C15 169.90(10)
C12 C11 C16 C17 174.56(12)
P1 C11 C16 C17 -11.24(18)
C15 C16 C17 C22 37.76(18)
C11 C16 C17 C22 -141.12(14)
C15 C16 C17 C18 -143.27(14)
C11 C16 C17 C18 37.9(2)
C22 C17 C18 C19 -4.0(2)
C16 C17 C18 C19 177.00(12)
C22 C17 C18 Pd1 -178.92(10)
C16 C17 C18 Pd1 2.1(2)
C17 C18 C19 C20 4.0(2)
Pd1 C18 C19 C20 179.56(11)
C18 C19 C20 C21 -1.0(2)
C19 C20 C21 C22 -1.8(2)
C20 C21 C22 C17 1.7(2)
C18 C17 C22 C21 1.3(2)
C16 C17 C22 C21 -179.71(13)
O2 C1 O1 Pd1 1.67(13)
C2 C1 O1 Pd1 -177.69(13)
O1 C1 O2 Pd1 -1.71(13)
C2 C1 O2 Pd1 177.65(13)
C12 C11 P1 C3 20.76(14)
C16 C11 P1 C3 -153.20(11)
C12 C11 P1 C7 -97.61(13)
C16 C11 P1 C7 88.43(12)
C12 C11 P1 Pd1 134.52(11)
C16 C11 P1 Pd1 -39.45(11)
C6 C3 P1 C11 -71.95(12)
C5 C3 P1 C11 52.21(11)
C4 C3 P1 C11 167.07(10)
C6 C3 P1 C7 43.81(13)
C5 C3 P1 C7 167.97(9)
C4 C3 P1 C7 -77.17(11)
C6 C3 P1 Pd1 175.16(10)
C5 C3 P1 Pd1 -60.68(10)
C4 C3 P1 Pd1 54.18(10)
C9 C7 P1 C11 40.82(13)
C8 C7 P1 C11 163.24(11)
C10 C7 P1 C11 -78.65(11)
C9 C7 P1 C3 -75.95(12)
C8 C7 P1 C3 46.47(12)
C10 C7 P1 C3 164.59(10)
C9 C7 P1 Pd1 159.80(9)
C8 C7 P1 Pd1 -77.78(11)
C10 C7 P1 Pd1 40.34(12)
C19 C18 Pd1 O2 -41.41(11)
C17 C18 Pd1 O2 133.73(12)
C19 C18 Pd1 O1 -50.65(19)
C17 C18 Pd1 O1 124.49(14)
C19 C18 Pd1 P1 140.72(10)
C17 C18 Pd1 P1 -44.15(12)
C19 C18 Pd1 C1 -44.46(13)
C17 C18 Pd1 C1 130.67(12)
C1 O2 Pd1 C18 -175.32(9)
C1 O2 Pd1 O1 0.98(8)
C1 O1 Pd1 C18 9.53(17)
C1 O1 Pd1 O2 -0.98(8)
C1 O1 Pd1 P1 177.14(7)
C11 P1 Pd1 C18 54.30(6)
C3 P1 Pd1 C18 168.90(6)
C7 P1 Pd1 C18 -65.13(7)
C11 P1 Pd1 O1 -121.40(6)
C3 P1 Pd1 O1 -6.80(6)
C7 P1 Pd1 O1 119.17(7)
C11 P1 Pd1 C1 -118.98(7)
C3 P1 Pd1 C1 -4.39(8)
C7 P1 Pd1 C1 121.59(8)
O1 C1 Pd1 C18 -175.69(8)
O2 C1 Pd1 C18 6.00(11)
O1 C1 Pd1 O2 178.31(13)
O2 C1 Pd1 O1 -178.31(13)
O1 C1 Pd1 P1 -4.42(11)
O2 C1 Pd1 P1 177.27(6)
